data_4075996
loop_
_publ_author_name
'Evans, William J.'
'Perotti, Jeremy M.'
'Kozimor, Stosh A.'
'Champagne, Timothy M.'
'Davis, Benjamin L.'
'Nyce, Gregory W.'
'Fujimoto, Cy H.'
'Clark, Robert D.'
'Johnston, Matthew A.'
'Ziller, Joseph W.'

_publ_section_title
;
 Synthesis and Comparative \h1-Alkyl and Sterically Induced Reduction
 Reactivity of (C5Me5)3Ln Complexes of La, Ce, Pr, Nd, and Sm
;
_journal_issue 16
_journal_name_full Organometallics
_journal_page_first 3916
_journal_paper_doi 10.1021/om050402l
_journal_volume 24
_journal_year 2005
_chemical_formula_sum 'C31 H45 O2 Sm'
_chemical_formula_weight 600.02
_chemical_name_systematic
; 
 ? 
;
_space_group_IT_number 15
_symmetry_cell_setting monoclinic
_symmetry_space_group_name_Hall '-C 2yc'
_symmetry_space_group_name_H-M 'C 1 2/c 1'
_atom_sites_solution_hydrogens geom
_atom_sites_solution_primary direct
_atom_sites_solution_secondary difmap
_audit_creation_method SHELXL-97
_cell_angle_alpha 90.00
_cell_angle_beta 109.1230(10)
_cell_angle_gamma 90.00
_cell_formula_units_Z 4
_cell_length_a 38.1766(18)
_cell_length_b 10.1681(5)
_cell_length_c 15.7555(8)
_cell_measurement_temperature 158(2)
_cell_volume 5778.5(5)
_computing_cell_refinement 'Bruker SMART'
_computing_data_collection 'Bruker SMART'
_computing_data_reduction 'Bruker SHELXTL'
_computing_molecular_graphics 'Bruker SHELXTL'
_computing_publication_material 'Bruker SHELXTL'
_computing_structure_refinement 'SHELXL-97 (Sheldrick, 1997)'
_computing_structure_solution 'SHELXS-97 (Sheldrick, 1990)'
_diffrn_ambient_temperature 158(2)
_diffrn_measured_fraction_theta_full 0.778
_diffrn_measured_fraction_theta_max 0.778
_diffrn_measurement_device_type 'CCD area detector'
_diffrn_measurement_method 'phi and omega scans'
_diffrn_radiation_monochromator graphite
_diffrn_radiation_source 'fine-focus sealed tube'
_diffrn_radiation_type MoK\a
_diffrn_radiation_wavelength 0.71073
_diffrn_reflns_av_R_equivalents 0.0217
_diffrn_reflns_av_sigmaI/netI 0.0284
_diffrn_reflns_limit_h_max 20
_diffrn_reflns_limit_h_min -50
_diffrn_reflns_limit_k_max 12
_diffrn_reflns_limit_k_min -13
_diffrn_reflns_limit_l_max 21
_diffrn_reflns_limit_l_min -12
_diffrn_reflns_number 15696
_diffrn_reflns_theta_full 28.29
_diffrn_reflns_theta_max 28.29
_diffrn_reflns_theta_min 2.08
_exptl_absorpt_coefficient_mu 1.028
_exptl_absorpt_correction_T_max 0.8780
_exptl_absorpt_correction_T_min 0.8208
_exptl_absorpt_correction_type none
_exptl_crystal_colour yellow
_exptl_crystal_density_diffrn 0.690
_exptl_crystal_density_meas ?
_exptl_crystal_density_method 'not measured'
_exptl_crystal_description irregular
_exptl_crystal_F_000 1236
_exptl_crystal_size_max 0.20
_exptl_crystal_size_mid 0.20
_exptl_crystal_size_min 0.13
_refine_diff_density_max 0.627
_refine_diff_density_min -0.734
_refine_diff_density_rms 0.104
_refine_ls_extinction_method none
_refine_ls_goodness_of_fit_ref 1.247
_refine_ls_hydrogen_treatment mixed
_refine_ls_matrix_type full
_refine_ls_number_parameters 487
_refine_ls_number_reflns 5582
_refine_ls_number_restraints 0
_refine_ls_restrained_S_all 1.247
_refine_ls_R_factor_all 0.0483
_refine_ls_R_factor_gt 0.0398
_refine_ls_shift/su_max 0.002
_refine_ls_shift/su_mean 0.000
_refine_ls_structure_factor_coef Fsqd
_refine_ls_weighting_details 'calc w=1/[\s^2^(Fo^2^)+(0.0000P)^2^+44.8320P] where P=(Fo^2^+2Fc^2^)/3'
_refine_ls_weighting_scheme calc
_refine_ls_wR_factor_gt 0.0745
_refine_ls_wR_factor_ref 0.0789
_reflns_number_gt 5010
_reflns_number_total 5582
_reflns_threshold_expression >2sigma(I)
_cod_data_source_file om050402lsi20050518_041127.cif
_cod_data_source_block rdc10_(260803)
_cod_depositor_comments
;
The following automatic conversions were performed:

'_symmetry_cell_setting' value 'Monoclinic' changed to 'monoclinic'
according to /home/saulius/struct/CIF-dictionaries/cif_core.dic
dictionary named 'cif_core.dic' version 2.4.1 from 2010-06-29.

Automatic conversion script
Id: cif_fix_values 1715 2011-07-08 13:25:40Z adriana 

The following automatic conversions were performed:

'_exptl_crystal_density_meas' value 'none' was changed to '?' - the
value is perceived as not measured.

Automatic conversion script
Id: cif_fix_values 3008 2015-01-20 13:52:24Z robertas 
;
_cod_original_sg_symbol_H-M C2/c
_cod_database_code 4075996

loop_
_symmetry_equiv_pos_as_xyz
'x, y, z'
'-x, y, -z+1/2'
'x+1/2, y+1/2, z'
'-x+1/2, y+1/2, -z+1/2'
'-x, -y, -z'
'x, -y, z-1/2'
'-x+1/2, -y+1/2, -z'
'x+1/2, -y+1/2, z-1/2'

loop_
_atom_site_label
_atom_site_type_symbol
_atom_site_fract_x
_atom_site_fract_y
_atom_site_fract_z
_atom_site_U_iso_or_equiv
_atom_site_adp_type
_atom_site_occupancy
_atom_site_symmetry_multiplicity
_atom_site_calc_flag
Sm1 Sm 0.104514(5) 0.31592(2) 0.169998(16) 0.01758(7) Uani 1 1 d
C1 C 0.18859(11) 0.5954(4) 0.3044(3) 0.0205(9) Uani 1 1 d
C2 C 0.21914(11) 0.5173(4) 0.3729(3) 0.0236(10) Uani 1 1 d
C3 C 0.22223(11) 0.5596(5) 0.4551(4) 0.0272(10) Uani 1 1 d
C4 C 0.19574(11) 0.6670(4) 0.4500(3) 0.0239(10) Uani 1 1 d
C5 C 0.17568(11) 0.6894(4) 0.3634(3) 0.0223(9) Uani 1 1 d
C6 C 0.20368(15) 0.6673(5) 0.2380(4) 0.0321(12) Uani 1 1 d
C7 C 0.24249(15) 0.4181(6) 0.3456(5) 0.0395(14) Uani 1 1 d
C8 C 0.24927(16) 0.5131(7) 0.5426(5) 0.0421(14) Uani 1 1 d
C9 C 0.19318(16) 0.7379(6) 0.5310(4) 0.0354(12) Uani 1 1 d
C10 C 0.14566(15) 0.7873(5) 0.3258(4) 0.0332(12) Uani 1 1 d
C11 C 0.15825(11) 0.4971(4) 0.2555(3) 0.0171(9) Uani 1 1 d
C12 C 0.05136(13) 0.3245(5) 0.0061(4) 0.0323(12) Uani 1 1 d
C13 C 0.07650(12) 0.4266(5) 0.0066(3) 0.0255(10) Uani 1 1 d
C14 C 0.07400(12) 0.5238(4) 0.0677(3) 0.0248(10) Uani 1 1 d
C15 C 0.04763(13) 0.4834(5) 0.1075(4) 0.0321(12) Uani 1 1 d
C16 C 0.03334(12) 0.3609(5) 0.0694(4) 0.0339(13) Uani 1 1 d
C17 C 0.0439(3) 0.2089(8) -0.0561(7) 0.077(3) Uani 1 1 d
C18 C 0.1007(2) 0.4337(10) -0.0508(5) 0.058(2) Uani 1 1 d
C19 C 0.0950(2) 0.6521(6) 0.0845(6) 0.0501(19) Uani 1 1 d
C20 C 0.0356(3) 0.5590(12) 0.1741(6) 0.070(3) Uani 1 1 d
C21 C 0.00111(16) 0.2918(11) 0.0842(8) 0.084(4) Uani 1 1 d
C22 C 0.09541(12) 0.1233(4) 0.2794(4) 0.0265(11) Uani 1 1 d
C23 C 0.08669(12) 0.0616(4) 0.1962(4) 0.0265(11) Uani 1 1 d
C24 C 0.12016(12) 0.0566(4) 0.1718(4) 0.0270(10) Uani 1 1 d
C25 C 0.14874(12) 0.1115(4) 0.2438(3) 0.0219(10) Uani 1 1 d
C26 C 0.13411(12) 0.1532(4) 0.3112(3) 0.0224(10) Uani 1 1 d
C27 C 0.06935(18) 0.1463(8) 0.3327(5) 0.0456(16) Uani 1 1 d
C28 C 0.05089(17) -0.0073(6) 0.1465(6) 0.0456(17) Uani 1 1 d
C29 C 0.12419(19) -0.0067(6) 0.0897(5) 0.0387(13) Uani 1 1 d
C30 C 0.18876(14) 0.1113(5) 0.2497(5) 0.0346(13) Uani 1 1 d
C31 C 0.15557(16) 0.2100(5) 0.4000(4) 0.0328(12) Uani 1 1 d
O1 O 0.13031(8) 0.4803(3) 0.2814(2) 0.0201(7) Uani 1 1 d
O2 O 0.16175(8) 0.4317(3) 0.1903(2) 0.0236(7) Uani 1 1 d
H6A H 0.1847(13) 0.716(5) 0.200(4) 0.019(12) Uiso 1 1 d
H6B H 0.2253(12) 0.723(4) 0.274(3) 0.020(12) Uiso 1 1 d
H6C H 0.2141(14) 0.607(5) 0.204(4) 0.035(15) Uiso 1 1 d
H7A H 0.2292(15) 0.373(6) 0.301(4) 0.035(16) Uiso 1 1 d
H7B H 0.250(2) 0.354(8) 0.391(6) 0.08(3) Uiso 1 1 d
H7C H 0.2626(19) 0.456(7) 0.340(5) 0.07(2) Uiso 1 1 d
H8A H 0.2672(15) 0.586(6) 0.575(4) 0.042(16) Uiso 1 1 d
H8B H 0.2374(19) 0.496(7) 0.586(6) 0.07(2) Uiso 1 1 d
H8C H 0.2616(19) 0.436(7) 0.537(5) 0.07(2) Uiso 1 1 d
H9A H 0.1685(14) 0.793(5) 0.510(4) 0.031(14) Uiso 1 1 d
H9B H 0.1887(15) 0.677(6) 0.575(4) 0.042(16) Uiso 1 1 d
H9C H 0.2142(17) 0.778(6) 0.564(5) 0.055(19) Uiso 1 1 d
H10A H 0.1425(15) 0.847(6) 0.377(4) 0.044(16) Uiso 1 1 d
H10B H 0.1231(14) 0.750(5) 0.304(4) 0.025(13) Uiso 1 1 d
H10C H 0.1494(16) 0.833(6) 0.284(5) 0.043(18) Uiso 1 1 d
H17A H 0.028(3) 0.157(10) -0.045(7) 0.10(4) Uiso 1 1 d
H17B H 0.063(3) 0.145(10) -0.053(7) 0.12(4) Uiso 1 1 d
H17C H 0.031(2) 0.228(8) -0.109(7) 0.09(3) Uiso 1 1 d
H18A H 0.127(2) 0.489(8) -0.021(6) 0.10(3) Uiso 1 1 d
H18B H 0.0915(17) 0.476(6) -0.099(5) 0.05(2) Uiso 1 1 d
H18C H 0.108(2) 0.357(9) -0.068(6) 0.10(3) Uiso 1 1 d
H19A H 0.0829(19) 0.714(7) 0.038(5) 0.07(2) Uiso 1 1 d
H19B H 0.117(3) 0.648(9) 0.092(7) 0.10(4) Uiso 1 1 d
H19C H 0.093(3) 0.685(10) 0.144(8) 0.13(4) Uiso 1 1 d
H20A H 0.032(2) 0.504(8) 0.217(7) 0.09(3) Uiso 1 1 d
H20B H 0.012(3) 0.575(9) 0.147(7) 0.11(3) Uiso 1 1 d
H20C H 0.049(4) 0.627(13) 0.197(10) 0.18(7) Uiso 1 1 d
H21A H 0.008(2) 0.274(9) 0.153(7) 0.10(3) Uiso 1 1 d
H21B H -0.003(2) 0.215(9) 0.072(7) 0.09(3) Uiso 1 1 d
H21C H -0.019(2) 0.347(7) 0.074(6) 0.08(3) Uiso 1 1 d
H27A H 0.0436(18) 0.154(6) 0.289(5) 0.054(19) Uiso 1 1 d
H27B H 0.074(3) 0.223(10) 0.363(7) 0.12(4) Uiso 1 1 d
H27C H 0.069(2) 0.080(8) 0.365(6) 0.08(3) Uiso 1 1 d
H28A H 0.0518(16) -0.099(6) 0.177(5) 0.052(18) Uiso 1 1 d
H28B H 0.0461(16) -0.011(6) 0.092(5) 0.04(2) Uiso 1 1 d
H28C H 0.032(2) 0.026(8) 0.169(6) 0.09(3) Uiso 1 1 d
H29A H 0.138(2) -0.080(8) 0.098(6) 0.09(3) Uiso 1 1 d
H29B H 0.101(2) -0.046(7) 0.050(5) 0.07(2) Uiso 1 1 d
H29C H 0.133(2) 0.046(8) 0.051(6) 0.10(3) Uiso 1 1 d
H30A H 0.2035(14) 0.163(5) 0.292(4) 0.027(14) Uiso 1 1 d
H30B H 0.1941(16) 0.158(6) 0.199(5) 0.048(17) Uiso 1 1 d
H30C H 0.2007(19) 0.034(7) 0.263(5) 0.07(2) Uiso 1 1 d
H31A H 0.1770(16) 0.260(6) 0.401(4) 0.041(16) Uiso 1 1 d
H31B H 0.1636(16) 0.147(6) 0.449(5) 0.049(18) Uiso 1 1 d
H31C H 0.1417(18) 0.265(7) 0.423(5) 0.07(2) Uiso 1 1 d

loop_
_atom_site_aniso_label
_atom_site_aniso_U_11
_atom_site_aniso_U_22
_atom_site_aniso_U_33
_atom_site_aniso_U_23
_atom_site_aniso_U_13
_atom_site_aniso_U_12
Sm1 0.01826(10) 0.01316(10) 0.01745(14) 0.00169(10) 0.00057(8) 0.00000(8)
C1 0.024(2) 0.019(2) 0.017(3) -0.0026(18) 0.0046(18) -0.0074(16)
C2 0.0167(18) 0.023(2) 0.029(3) 0.002(2) 0.0040(18) -0.0041(15)
C3 0.021(2) 0.030(2) 0.025(3) 0.005(2) 0.0012(19) -0.0085(18)
C4 0.025(2) 0.022(2) 0.023(3) -0.0027(19) 0.0057(19) -0.0057(17)
C5 0.0245(19) 0.020(2) 0.022(3) 0.000(2) 0.0069(18) -0.0068(17)
C6 0.035(3) 0.032(3) 0.030(3) -0.004(2) 0.012(2) -0.015(2)
C7 0.024(2) 0.038(3) 0.057(5) -0.013(3) 0.014(3) -0.002(2)
C8 0.033(3) 0.053(4) 0.032(4) 0.013(3) -0.001(2) 0.001(3)
C9 0.039(3) 0.041(3) 0.024(3) -0.005(3) 0.008(2) -0.009(2)
C10 0.038(3) 0.020(2) 0.039(4) 0.001(2) 0.010(3) 0.0026(19)
C11 0.0219(19) 0.0155(19) 0.014(3) 0.0026(17) 0.0064(18) 0.0021(15)
C12 0.034(2) 0.022(2) 0.026(3) -0.002(2) -0.011(2) -0.0022(19)
C13 0.027(2) 0.031(2) 0.016(3) 0.008(2) 0.0030(19) 0.0066(18)
C14 0.029(2) 0.021(2) 0.019(3) 0.0047(19) 0.0008(19) 0.0033(17)
C15 0.031(2) 0.041(3) 0.026(3) 0.019(2) 0.012(2) 0.020(2)
C16 0.015(2) 0.043(3) 0.035(4) 0.018(2) -0.003(2) -0.0009(18)
C17 0.095(7) 0.040(4) 0.053(7) -0.013(4) -0.037(5) 0.008(4)
C18 0.054(4) 0.095(6) 0.029(4) 0.018(4) 0.020(3) 0.023(4)
C19 0.056(4) 0.028(3) 0.047(5) 0.016(3) -0.011(3) -0.010(3)
C20 0.076(5) 0.102(7) 0.039(5) 0.018(5) 0.027(4) 0.064(5)
C21 0.018(3) 0.101(7) 0.119(9) 0.083(7) 0.005(3) 0.001(3)
C22 0.030(2) 0.021(2) 0.032(3) 0.012(2) 0.014(2) 0.0025(17)
C23 0.027(2) 0.015(2) 0.037(3) 0.006(2) 0.009(2) -0.0001(16)
C24 0.030(2) 0.018(2) 0.033(3) 0.004(2) 0.011(2) 0.0027(18)
C25 0.024(2) 0.017(2) 0.023(3) 0.0078(18) 0.0048(19) 0.0039(16)
C26 0.030(2) 0.019(2) 0.017(3) 0.0081(18) 0.0052(19) 0.0033(16)
C27 0.043(3) 0.056(4) 0.046(4) 0.018(3) 0.026(3) 0.010(3)
C28 0.041(3) 0.029(3) 0.057(6) 0.006(3) 0.002(3) -0.011(2)
C29 0.061(4) 0.022(3) 0.035(4) -0.008(2) 0.019(3) -0.001(2)
C30 0.029(2) 0.025(3) 0.049(4) 0.009(3) 0.013(3) 0.004(2)
C31 0.045(3) 0.033(3) 0.015(3) 0.002(2) 0.003(2) 0.001(2)
O1 0.0233(14) 0.0200(15) 0.019(2) -0.0014(13) 0.0095(13) -0.0026(11)
O2 0.0259(14) 0.0246(16) 0.022(2) -0.0079(14) 0.0107(14) -0.0034(12)

loop_
_atom_type_symbol
_atom_type_description
_atom_type_scat_dispersion_real
_atom_type_scat_dispersion_imag
_atom_type_scat_source
C C 0.0033 0.0016 'International Tables Vol C Tables 4.2.6.8 and 6.1.1.4'
H H 0.0000 0.0000 'International Tables Vol C Tables 4.2.6.8 and 6.1.1.4'
O O 0.0106 0.0060 'International Tables Vol C Tables 4.2.6.8 and 6.1.1.4'
Sm Sm -0.1638 3.4418 'International Tables Vol C Tables 4.2.6.8 and 6.1.1.4'

loop_
_geom_angle_atom_site_label_1
_geom_angle_atom_site_label_2
_geom_angle_atom_site_label_3
_geom_angle
O1 Sm1 O2 54.76(10)
O1 Sm1 C15 85.13(15)
O2 Sm1 C15 109.19(14)
O1 Sm1 C14 83.30(13)
O2 Sm1 C14 83.75(12)
C15 Sm1 C14 30.48(14)
O1 Sm1 C13 110.44(13)
O2 Sm1 C13 88.94(13)
C15 Sm1 C13 50.35(15)
C14 Sm1 C13 30.32(15)
O1 Sm1 C25 100.00(13)
O2 Sm1 C25 84.65(12)
C15 Sm1 C25 165.45(14)
C14 Sm1 C25 163.01(14)
C13 Sm1 C25 137.18(15)
O1 Sm1 C16 113.98(15)
O2 Sm1 C16 133.63(13)
C15 Sm1 C16 30.44(17)
C14 Sm1 C16 50.06(14)
C13 Sm1 C16 50.11(15)
C25 Sm1 C16 138.87(14)
O1 Sm1 C24 129.68(13)
O2 Sm1 C24 106.72(12)
C15 Sm1 C24 140.67(16)
C14 Sm1 C24 145.75(16)
C13 Sm1 C24 115.82(15)
C25 Sm1 C24 30.24(14)
C16 Sm1 C24 110.36(15)
O1 Sm1 C26 82.13(12)
O2 Sm1 C26 94.21(12)
C15 Sm1 C26 139.53(14)
C14 Sm1 C26 163.42(15)
C13 Sm1 C26 166.22(14)
C25 Sm1 C26 30.46(14)
C16 Sm1 C26 130.97(14)
C24 Sm1 C26 50.45(15)
O1 Sm1 C22 98.42(14)
O2 Sm1 C22 124.71(13)
C15 Sm1 C22 115.87(14)
C14 Sm1 C22 146.32(13)
C13 Sm1 C22 144.98(15)
C25 Sm1 C22 50.11(13)
C16 Sm1 C22 100.49(14)
C24 Sm1 C22 50.28(15)
C26 Sm1 C22 30.62(13)
O1 Sm1 C12 132.56(13)
O2 Sm1 C12 118.28(14)
C15 Sm1 C12 50.67(17)
C14 Sm1 C12 50.25(14)
C13 Sm1 C12 30.30(14)
C25 Sm1 C12 127.16(15)
C16 Sm1 C12 30.70(17)
C24 Sm1 C12 97.76(15)
C26 Sm1 C12 141.55(14)
C22 Sm1 C12 114.67(15)
O1 Sm1 C23 127.77(14)
O2 Sm1 C23 134.47(12)
C15 Sm1 C23 116.34(15)
C14 Sm1 C23 138.95(14)
C13 Sm1 C23 119.91(15)
C25 Sm1 C23 50.00(13)
C16 Sm1 C23 89.79(14)
C24 Sm1 C23 30.92(13)
C26 Sm1 C23 49.92(14)
C22 Sm1 C23 29.61(16)
C12 Sm1 C23 91.63(15)
C5 C1 C2 102.6(4)
C5 C1 C11 111.9(3)
C2 C1 C11 107.0(3)
C5 C1 C6 112.7(4)
C2 C1 C6 111.1(4)
C11 C1 C6 111.1(4)
C3 C2 C7 128.6(5)
C3 C2 C1 108.9(4)
C7 C2 C1 122.3(5)
C2 C3 C4 110.2(4)
C2 C3 C8 127.3(5)
C4 C3 C8 122.5(5)
C5 C4 C3 109.5(4)
C5 C4 C9 127.4(4)
C3 C4 C9 123.1(5)
C4 C5 C10 128.7(5)
C4 C5 C1 108.8(4)
C10 C5 C1 122.5(4)
O2 C11 O1 120.8(4)
O2 C11 C1 119.1(3)
O1 C11 C1 120.1(4)
O2 C11 Sm1 60.8(2)
O1 C11 Sm1 59.9(2)
C1 C11 Sm1 178.8(3)
C13 C12 C16 106.7(4)
C13 C12 C17 124.3(7)
C16 C12 C17 128.8(7)
C13 C12 Sm1 73.9(3)
C16 C12 Sm1 74.1(3)
C17 C12 Sm1 121.4(4)
C14 C13 C12 108.8(4)
C14 C13 C18 125.2(6)
C12 C13 C18 125.9(6)
C14 C13 Sm1 74.5(3)
C12 C13 Sm1 75.8(3)
C18 C13 Sm1 118.0(4)
C13 C14 C15 108.5(4)
C13 C14 C19 125.3(5)
C15 C14 C19 126.2(6)
C13 C14 Sm1 75.1(3)
C15 C14 Sm1 74.7(3)
C19 C14 Sm1 118.4(3)
C14 C15 C16 107.6(5)
C14 C15 C20 126.2(7)
C16 C15 C20 126.1(7)
C14 C15 Sm1 74.8(3)
C16 C15 Sm1 75.5(3)
C20 C15 Sm1 117.9(4)
C15 C16 C12 108.5(4)
C15 C16 C21 124.7(7)
C12 C16 C21 126.4(7)
C15 C16 Sm1 74.1(3)
C12 C16 Sm1 75.2(3)
C21 C16 Sm1 123.3(4)
C23 C22 C26 109.1(4)
C23 C22 C27 126.4(5)
C26 C22 C27 124.3(6)
C23 C22 Sm1 76.5(3)
C26 C22 Sm1 74.7(2)
C27 C22 Sm1 119.1(4)
C22 C23 C24 107.8(4)
C22 C23 C28 126.5(5)
C24 C23 C28 125.0(5)
C22 C23 Sm1 73.9(2)
C24 C23 Sm1 73.1(2)
C28 C23 Sm1 126.0(4)
C25 C24 C23 106.9(4)
C25 C24 C29 126.5(4)
C23 C24 C29 126.4(5)
C25 C24 Sm1 74.4(2)
C23 C24 Sm1 76.0(2)
C29 C24 Sm1 119.7(4)
C24 C25 C26 109.4(4)
C24 C25 C30 123.7(5)
C26 C25 C30 126.7(5)
C24 C25 Sm1 75.3(3)
C26 C25 Sm1 75.4(2)
C30 C25 Sm1 120.7(3)
C25 C26 C22 106.8(4)
C25 C26 C31 126.2(4)
C22 C26 C31 126.9(5)
C25 C26 Sm1 74.2(3)
C22 C26 Sm1 74.7(3)
C31 C26 Sm1 119.3(3)
C11 O1 Sm1 92.6(3)
C11 O2 Sm1 91.8(2)

loop_
_geom_bond_atom_site_label_1
_geom_bond_atom_site_label_2
_geom_bond_distance
Sm1 O1 2.390(3)
Sm1 O2 2.410(3)
Sm1 C15 2.680(4)
Sm1 C14 2.682(4)
Sm1 C13 2.689(5)
Sm1 C25 2.690(4)
Sm1 C16 2.699(4)
Sm1 C24 2.702(4)
Sm1 C26 2.705(4)
Sm1 C22 2.706(4)
Sm1 C12 2.713(5)
Sm1 C23 2.740(4)
C1 C5 1.525(6)
C1 C2 1.527(6)
C1 C11 1.532(6)
C1 C6 1.535(7)
C2 C3 1.332(7)
C2 C7 1.500(7)
C3 C4 1.472(6)
C3 C8 1.503(8)
C4 C5 1.347(7)
C4 C9 1.497(7)
C5 C10 1.487(6)
C11 O2 1.267(5)
C11 O1 1.272(5)
C12 C13 1.412(6)
C12 C16 1.433(8)
C12 C17 1.497(9)
C13 C14 1.405(7)
C13 C18 1.492(8)
C14 C15 1.410(7)
C14 C19 1.508(7)
C15 C16 1.412(8)
C15 C20 1.490(9)
C16 C21 1.500(8)
C22 C23 1.392(7)
C22 C26 1.429(6)
C22 C27 1.516(7)
C23 C24 1.451(6)
C23 C28 1.507(7)
C24 C25 1.407(7)
C24 C29 1.497(8)
C25 C26 1.418(6)
C25 C30 1.500(6)
C26 C31 1.487(7)
